data_2012333
loop_
_publ_author_name
'Hirschle, Christian'
'Rosstauscher, J\"urgen'
'R\"ohr, Caroline'

_publ_section_title
;
 Potassium oxoantimonate(V), K~3~[SbO~4~]
;
_journal_issue 11
_journal_name_full 'Acta Crystallographica Section C'
_journal_page_first 1239
_journal_page_last 1241
_journal_paper_doi 10.1107/S0108270101014342
_journal_volume 57
_journal_year 2001
_chemical_formula_iupac 'K3 [Sb O4]'
_chemical_formula_moiety 'K3 [Sb O4]'
_chemical_formula_sum 'K3 O4 Sb'
_chemical_formula_weight 303.05
_chemical_name_systematic
;
Tripotassium oxoantimonate(V)
;
_space_group_IT_number 13
_symmetry_cell_setting monoclinic
_symmetry_space_group_name_Hall '-P 2yc'
_symmetry_space_group_name_H-M 'P 1 2/c 1'
_audit_creation_method SHELXL97
_cell_angle_alpha 90
_cell_angle_beta 109.394(4)
_cell_angle_gamma 90
_cell_formula_units_Z 2
_cell_length_a 5.7971(12)
_cell_length_b 6.5933(14)
_cell_length_c 5.4179(12)
_cell_measurement_temperature 293(2)
_cell_volume 195.33(7)
_computing_cell_refinement 'SAINT (Bruker, 1999)'
_computing_data_collection 'SMART (Bruker, 1999)'
_computing_data_reduction SAINT
_computing_molecular_graphics 'ORTEP (Johnson, 1968) and DRAWxtl (Finger & Kroeker, 1999)'
_computing_publication_material SHELXL97
_computing_structure_refinement 'SHELXL97 (Sheldrick, 1997)'
_computing_structure_solution 'SHELXS97 (Sheldrick, 1997)'
_diffrn_ambient_temperature 293(2)
_diffrn_measured_fraction_theta_full .953
_diffrn_measured_fraction_theta_max .953
_diffrn_measurement_device_type 'Bruker SMART CCD area-detector'
_diffrn_measurement_method '\w scans'
_diffrn_radiation_monochromator graphite
_diffrn_radiation_source 'fine-focus sealed tube'
_diffrn_radiation_type MoK\a
_diffrn_radiation_wavelength .71070
_diffrn_reflns_av_R_equivalents .033
_diffrn_reflns_av_sigmaI/netI .027
_diffrn_reflns_limit_h_max 7
_diffrn_reflns_limit_h_min -6
_diffrn_reflns_limit_k_max 7
_diffrn_reflns_limit_k_min -8
_diffrn_reflns_limit_l_max 6
_diffrn_reflns_limit_l_min -7
_diffrn_reflns_number 1160
_diffrn_reflns_theta_full 28.25
_diffrn_reflns_theta_max 28.25
_diffrn_reflns_theta_min 3.09
_diffrn_standards_decay_% none
_exptl_absorpt_coefficient_mu 10.137
_exptl_absorpt_correction_T_max .363
_exptl_absorpt_correction_T_min .192
_exptl_absorpt_correction_type multi-scan
_exptl_absorpt_process_details '(SADABS; Sheldrick, 1996)'
_exptl_crystal_colour colourless
_exptl_crystal_density_diffrn 5.153
_exptl_crystal_density_method 'not measured'
_exptl_crystal_description irregular
_exptl_crystal_F_000 280
_exptl_crystal_size_max .20
_exptl_crystal_size_mid .15
_exptl_crystal_size_min .10
_refine_diff_density_max 3.32
_refine_diff_density_min -2.83
_refine_ls_extinction_coef .128(16)
_refine_ls_extinction_method 'SHELXL97 (Sheldrick, 1997)'
_refine_ls_goodness_of_fit_ref 1.238
_refine_ls_hydrogen_treatment none
_refine_ls_matrix_type full
_refine_ls_number_parameters 40
_refine_ls_number_reflns 468
_refine_ls_number_restraints 0
_refine_ls_restrained_S_all 1.238
_refine_ls_R_factor_all .050
_refine_ls_R_factor_gt .048
_refine_ls_shift/su_max <0.001
_refine_ls_shift/su_mean .000
_refine_ls_structure_factor_coef Fsqd
_refine_ls_weighting_details 'calc w = 1/[\s^2^(Fo^2^)+(0.0848P)^2^+0.0284P] where P=(Fo^2^+2Fc^2^)/3'
_refine_ls_weighting_scheme calc
_refine_ls_wR_factor_ref .122
_reflns_number_gt 422
_reflns_number_total 468
_reflns_threshold_expression I>2\s(I)
_cod_data_source_file jz1475.cif
_cod_data_source_block I
_cod_original_sg_symbol_H-M 'P 2/c'
_cod_database_code 2012333
_cod_database_fobs_code 2012333

loop_
_symmetry_equiv_pos_as_xyz
'x, y, z'
'-x, y, -z+1/2'
'-x, -y, -z'
'x, -y, z-1/2'

loop_
_atom_site_label
_atom_site_fract_x
_atom_site_fract_y
_atom_site_fract_z
_atom_site_U_iso_or_equiv
_atom_site_adp_type
_atom_site_calc_flag
_atom_site_refinement_flags
_atom_site_occupancy
_atom_site_disorder_assembly
_atom_site_disorder_group
_atom_site_type_symbol
Sb1 .5000 .86977(8) .2500 .0110(4) Uani d S 1 . . Sb
O1 .2733(11) .3322(9) .5407(12) .0151(11) Uani d . 1 . . O
O2 .3045(11) .0986(8) .0005(11) .0121(11) Uani d . 1 . . O
K1 .5000 .3832(4) .2500 .0385(10) Uani d S 1 . . K
K2 .0000 .1253(5) .2500 .0437(12) Uani d S 1 . . K
K3 .0000 .6099(6) .2500 .0516(13) Uani d S 1 . . K

loop_
_atom_site_aniso_label
_atom_site_aniso_U_11
_atom_site_aniso_U_22
_atom_site_aniso_U_33
_atom_site_aniso_U_12
_atom_site_aniso_U_13
_atom_site_aniso_U_23
Sb1 .0151(6) .0086(6) .0084(5) .000 .0027(3) .000
O1 .018(3) .016(2) .009(2) .002(2) .001(2) -.002(2)
O2 .015(2) .016(2) .004(2) .000(2) .0011(19) -.0006(18)
K1 .045(2) .034(2) .036(2) .000 .0133(18) .000
K2 .046(2) .037(2) .043(3) .000 .007(2) .000
K3 .055(3) .051(3) .054(3) .000 .024(2) .000

loop_
_atom_type_symbol
_atom_type_description
_atom_type_scat_dispersion_real
_atom_type_scat_dispersion_imag
_atom_type_scat_source
K K .2009 .2494 'International Tables Vol C Tables 4.2.6.8 and 6.1.1.4'
Sb Sb -.5866 1.5461 'International Tables Vol C Tables 4.2.6.8 and 6.1.1.4'
O O .0106 .0060 'International Tables Vol C Tables 4.2.6.8 and 6.1.1.4'

loop_
_geom_angle_atom_site_label_1
_geom_angle_atom_site_label_2
_geom_angle_atom_site_label_3
_geom_angle_site_symmetry_1
_geom_angle_site_symmetry_3
_geom_angle
_geom_angle_publ_flag
O1 Sb1 O1 4_565 3_666 93.8(3) y
O1 Sb1 O2 4_565 3_665 95.7(2) y
O1 Sb1 O2 3_666 3_665 92.3(2) y
O1 Sb1 O2 4_565 4_566 92.3(2) ?
O1 Sb1 O2 3_666 4_566 95.7(2) ?
O2 Sb1 O2 3_665 4_566 168.3(3) y
O1 Sb1 O2 4_565 1_565 90.1(3) y
O1 Sb1 O2 3_666 1_565 170.2(2) y
O2 Sb1 O2 3_665 1_565 78.4(3) y
O2 Sb1 O2 4_566 1_565 93.1(2) y
O1 Sb1 O2 4_565 2_665 170.2(2) ?
O1 Sb1 O2 3_666 2_665 90.1(3) ?
O2 Sb1 O2 3_665 2_665 93.1(2) ?
O2 Sb1 O2 4_566 2_665 78.4(3) ?
O2 Sb1 O2 1_565 2_665 87.6(3) y
Sb1 O1 K3 3_666 3_566 105.8(3) ?
Sb1 O1 K2 3_666 . 100.0(2) ?
K3 O1 K2 3_566 . 90.3(2) ?
Sb1 O1 K1 3_666 3_666 95.9(2) ?
K3 O1 K1 3_566 3_666 89.8(2) ?
K2 O1 K1 . 3_666 163.4(3) ?
Sb1 O1 K1 3_666 . 93.9(2) ?
K3 O1 K1 3_566 . 159.4(3) ?
K2 O1 K1 . . 92.1(2) ?
K1 O1 K1 3_666 . 82.2(2) ?
Sb1 O1 K3 3_666 . 175.4(3) ?
K3 O1 K3 3_566 . 78.27(19) ?
K2 O1 K3 . . 81.8(2) ?
K1 O1 K3 3_666 . 82.0(2) ?
K1 O1 K3 . . 81.9(2) ?
Sb1 O2 Sb1 3_665 1_545 101.6(3) ?
Sb1 O2 K2 3_665 3 99.0(2) ?
Sb1 O2 K2 1_545 3 93.5(2) ?
Sb1 O2 K1 3_665 . 91.9(2) ?
Sb1 O2 K1 1_545 . 98.6(2) ?
K2 O2 K1 3 . 161.8(3) ?
Sb1 O2 K2 3_665 . 166.7(3) ?
Sb1 O2 K2 1_545 . 91.7(2) ?
K2 O2 K2 3 . 80.28(18) ?
K1 O2 K2 . . 85.8(2) ?
Sb1 O2 K3 3_665 3_565 90.45(19) ?
Sb1 O2 K3 1_545 3_565 167.9(3) ?
K2 O2 K3 3 3_565 85.2(2) ?
K1 O2 K3 . 3_565 80.18(19) ?
K2 O2 K3 . 3_565 76.26(18) ?

loop_
_geom_bond_atom_site_label_1
_geom_bond_atom_site_label_2
_geom_bond_site_symmetry_2
_geom_bond_distance
_geom_bond_publ_flag
Sb1 O1 4_565 1.949(6) y
Sb1 O1 3_666 1.949(6) ?
Sb1 O2 3_665 2.047(6) y
Sb1 O2 4_566 2.047(6) ?
Sb1 O2 1_565 2.091(6) y
Sb1 O2 2_665 2.091(6) ?
Sb1 K1 3_666 3.1813(15) ?
Sb1 K1 3_665 3.1813(15) ?
Sb1 Sb1 3_676 3.2074(8) ?
Sb1 Sb1 3_675 3.2075(8) ?
Sb1 K1 . 3.208(3) ?
Sb1 K2 3_666 3.2444(5) ?
O1 Sb1 3_666 1.949(6) ?
O1 K1 3_666 2.355(6) y
O1 K1 . 2.387(6) y
O1 K2 . 2.279(6) y
O1 K3 3_566 2.266(6) y
O1 K3 . 2.585(7) y
O2 Sb1 3_665 2.047(6) ?
O2 Sb1 1_545 2.091(6) ?
O2 K1 . 2.370(6) y
O2 K2 3 2.355(6) y
O2 K2 . 2.561(6) y
O2 K3 3_565 2.657(7) y
K1 O1 3_666 2.354(6) ?
K1 O1 4_565 2.354(6) ?
K1 O2 2_655 2.370(6) ?
K1 O1 2_655 2.387(6) ?
K1 K1 3_666 3.116(3) ?
K1 K1 3_665 3.116(3) ?
K1 Sb1 3_666 3.1813(15) ?
K1 Sb1 3_665 3.1813(15) ?
K1 K3 3_666 3.2446(5) ?
K2 O1 2 2.279(6) ?
K2 O2 3 2.355(6) ?
K2 O2 4_556 2.355(6) ?
K2 O2 2 2.561(6) ?
K2 K2 3_556 3.173(3) ?
K2 K2 3 3.173(3) ?
K2 K3 . 3.195(7) ?
K2 K3 3_566 3.2229(19) ?
K2 K3 3_565 3.2229(19) ?
K2 Sb1 3_666 3.2444(5) ?
K3 O1 4_565 2.266(6) ?
K3 O1 3_566 2.266(6) ?
K3 O1 2 2.585(7) ?
K3 O2 4_566 2.657(7) ?
K3 O2 3_565 2.657(7) ?
K3 K3 3_566 3.072(4) ?
K3 K3 3_565 3.072(4) ?
K3 K2 3_566 3.2229(19) ?
K3 K2 3_565 3.2229(19) ?
K3 K1 3_666 3.2446(5) ?
